data_4348852
loop_
_publ_author_name
'Ebrahimi, Tannaz'
'Mamleeva, Emiliya'
'Yu, Insun'
'Hatzikiriakos, Savvas G.'
'Mehrkhodavandi, Parisa'

_publ_section_title
;
 The Role of Nitrogen Donors in Zinc Catalysts for Lactide Ring-Opening
 Polymerization.
;
_journal_issue 18
_journal_name_full 'Inorganic chemistry'
_journal_page_first 9445
_journal_page_last 9453
_journal_paper_doi 10.1021/acs.inorgchem.6b01722
_journal_volume 55
_journal_year 2016
_chemical_formula_moiety 'C31 H48 N2 O2 Zn'
_chemical_formula_sum 'C31 H48 N2 O2 Zn'
_chemical_formula_weight 546.08
_space_group_crystal_system triclinic
_space_group_IT_number 2
_space_group_name_Hall '-P 1'
_space_group_name_H-M_alt 'P -1'
_atom_sites_solution_hydrogens geom
_atom_sites_solution_primary direct
_audit_creation_date 2016-07-04
_audit_creation_method
;
Olex2 1.2
(compiled 2016.02.19 svn.r3266 for OlexSys, GUI svn.r5155)
;
_cell_angle_alpha 89.9930(10)
_cell_angle_beta 82.361(2)
_cell_angle_gamma 72.8900(10)
_cell_formula_units_Z 4
_cell_length_a 11.8172(5)
_cell_length_b 15.9905(9)
_cell_length_c 16.8567(9)
_cell_measurement_reflns_used 5037
_cell_measurement_temperature 90
_cell_measurement_theta_max 30.047
_cell_measurement_theta_min 2.440
_cell_volume 3014.7(3)
_computing_cell_refinement 'SAINT v8.34A (Bruker, 2013)'
_computing_data_reduction 'SAINT v8.34A (Bruker, 2013)'
_computing_molecular_graphics 'Olex2 (Dolomanov et al., 2009)'
_computing_publication_material 'Olex2 (Dolomanov et al., 2009)'
_computing_structure_refinement 'XL (Sheldrick, 2008)'
_computing_structure_solution 'SIR2004 (Burla et al., 2007)'
_diffrn_ambient_temperature 90
_diffrn_measured_fraction_theta_full 1.000
_diffrn_measured_fraction_theta_max 0.988
_diffrn_measurement_device_type "'Bruker APEX-DUO"
_diffrn_radiation_type MoK\a
_diffrn_radiation_wavelength 0.71073
_diffrn_reflns_av_R_equivalents 0.0229
_diffrn_reflns_av_unetI/netI 0.0687
_diffrn_reflns_Laue_measured_fraction_full 0.664
_diffrn_reflns_Laue_measured_fraction_max 0.601
_diffrn_reflns_limit_h_max 15
_diffrn_reflns_limit_h_min -10
_diffrn_reflns_limit_k_max 13
_diffrn_reflns_limit_k_min -22
_diffrn_reflns_limit_l_max 11
_diffrn_reflns_limit_l_min -23
_diffrn_reflns_number 10665
_diffrn_reflns_point_group_measured_fraction_full 0.664
_diffrn_reflns_point_group_measured_fraction_max 0.601
_diffrn_reflns_theta_full 26.000
_diffrn_reflns_theta_max 30.064
_diffrn_reflns_theta_min 1.220
_exptl_absorpt_coefficient_mu 0.843
_exptl_absorpt_correction_T_max 0.7461
_exptl_absorpt_correction_T_min 0.66
_exptl_absorpt_correction_type multi-scan
_exptl_crystal_density_diffrn 1.203
_exptl_crystal_description 'colorless prism'
_exptl_crystal_F_000 1176
_exptl_crystal_size_max 0.735
_exptl_crystal_size_mid 0.276
_exptl_crystal_size_min 0.235
_refine_diff_density_max 0.900
_refine_diff_density_min -0.433
_refine_diff_density_rms 0.059
_refine_ls_extinction_method none
_refine_ls_goodness_of_fit_ref 0.916
_refine_ls_hydrogen_treatment constr
_refine_ls_matrix_type full
_refine_ls_number_parameters 667
_refine_ls_number_reflns 10637
_refine_ls_number_restraints 0
_refine_ls_restrained_S_all 0.916
_refine_ls_R_factor_all 0.0612
_refine_ls_R_factor_gt 0.0396
_refine_ls_shift/su_max 0.001
_refine_ls_shift/su_mean 0.000
_refine_ls_structure_factor_coef Fsqd
_refine_ls_weighting_details 'w=1/[\s^2^(Fo^2^)+(0.0378P)^2^] where P=(Fo^2^+2Fc^2^)/3'
_refine_ls_weighting_scheme calc
_refine_ls_wR_factor_gt 0.0826
_refine_ls_wR_factor_ref 0.0878
_reflns_Friedel_coverage 0.000
_reflns_number_gt 7456
_reflns_number_total 10637
_reflns_threshold_expression 'I > 2\s(I)'
_cod_data_source_file ic6b01722_si_002.cif
_cod_data_source_block pm163
_cod_depositor_comments
;
The following automatic conversions were performed:

data item '_exptl_absorpt_correction_type' value 'multi scan' was
changed to 'multi-scan' in accordance with the
/home/saulius/struct/COD-crude-data/automatic-downloads/DataCite-retrospective/ACS/depositions/lib/dictionaries/cif_core.dic
dictionary named 'cif_core.dic' version 2.4.2 last updated on
2011-04-26.

Automatic conversion script
Id: cif_fix_values 6909 2019-04-08 15:41:33Z antanas 

2020-07-06
Z value and formula fixed to values more according to usual
chemical conventions.                 miguel
;
_cod_original_formula_sum 'C62 H96 N4 O4 Zn2'
_cod_original_formula_weight 1092.16
_cod_original_formula_moiety '2(C31 H48 N2 O2 Zn)'
_cod_original_formula_units_Z 2
_cod_database_code 4348852
_shelx_space_group_comment
;
The symmetry employed for this shelxl refinement is uniquely defined
by the following loop, which should always be used as a source of
symmetry information in preference to the above space-group names.
They are only intended as comments.
;
_shelx_estimated_absorpt_t_max 0.827
_shelx_estimated_absorpt_t_min 0.576
_olex2_refinement_description
;
1. Fixed Uiso
 At 1.2 times of:
  All C(H) groups, All C(H,H) groups
 At 1.5 times of:
  All C(H,H,H) groups
2.a Ternary CH refined with riding coordinates:
 C20(H20), C45(H45), C19(H19), C41(H41)
2.b Secondary CH2 refined with riding coordinates:
 C18(H18A,H18B), C46(H46A,H46B), C13(H13A,H13B), C23(H23A,H23B), C15(H15A,
 H15B), C44(H44A,H44B), C016(H01G,H01H), C16(H16A,H16B), C17(H17A,H17B),
 C38(H38A,H38B), C43(H43A,H43B), C42(H42A,H42B)
2.c Aromatic/amide H refined with riding coordinates:
 C53(H53), C5(H5), C7(H7), C36(H36), C55(H55), C32(H32), C33(H33), C25(H25),
 C34(H34), C35(H35), C29(H29), C28(H28), C26(H26), C27(H27)
2.d Idealised Me refined as rotating group:
 C40(H40A,H40B,H40C), C010(H01A,H01B,H01C), C011(H01D,H01E,H01F), C3(H3A,H3B,
 H3C), C11(H11A,H11B,H11C), C14(H14A,H14B,H14C), C21(H21A,H21B,H21C), C58(H58A,
 H58B,H58C), C39(H39A,H39B,H39C), C10(H10A,H10B,H10C), C1(H1A,H1B,H1C),
 C22(H22A,H22B,H22C), C2(H2A,H2B,H2C), C52(H52A,H52B,H52C), C59(H59A,H59B,H59C),
  C12(H12A,H12B,H12C), C61(H61A,H61B,H61C), C57(H57A,H57B,H57C)
;
_shelx_shelxl_version_number 2014/7
_olex2_submission_special_instructions 'No special instructions were received'

loop_
_space_group_symop_operation_xyz
'x, y, z'
'-x, -y, -z'

loop_
_atom_site_label
_atom_site_type_symbol
_atom_site_fract_x
_atom_site_fract_y
_atom_site_fract_z
_atom_site_U_iso_or_equiv
_atom_site_adp_type
_atom_site_occupancy
_atom_site_site_symmetry_order
_atom_site_calc_flag
_atom_site_refinement_flags_posn
Zn2 Zn 0.34415(2) 0.87720(2) 0.50808(2) 0.01189(8) Uani 1 1 d .
Zn1 Zn 0.65630(2) 0.62505(2) 0.97838(2) 0.01358(9) Uani 1 1 d .
O2 O 0.53370(15) 0.64014(12) 1.06506(10) 0.0175(4) Uani 1 1 d .
O3 O 0.20068(14) 0.84141(12) 0.52472(10) 0.0130(4) Uani 1 1 d .
O1 O 0.79455(14) 0.66529(12) 0.97866(10) 0.0154(4) Uani 1 1 d .
O4 O 0.42599(15) 0.89349(12) 0.59242(10) 0.0159(4) Uani 1 1 d .
N3 N 0.45459(18) 0.82425(14) 0.39826(12) 0.0126(5) Uani 1 1 d .
N2 N 0.59671(18) 0.63513(14) 0.86433(12) 0.0147(5) Uani 1 1 d .
N1 N 0.73737(17) 0.49304(14) 0.94663(12) 0.0115(5) Uani 1 1 d .
N4 N 0.28695(17) 0.98957(14) 0.44524(12) 0.0123(5) Uani 1 1 d .
C47 C 0.1106(2) 0.93637(17) 0.42594(14) 0.0124(6) Uani 1 1 d .
C48 C 0.1283(2) 0.85824(17) 0.46849(14) 0.0125(6) Uani 1 1 d .
C53 C -0.0007(2) 0.81702(18) 0.38529(15) 0.0161(6) Uani 1 1 d .
H53 H -0.0406 0.7777 0.3726 0.019 Uiso 1 1 calc R
C37 C 0.5016(2) 0.73995(18) 0.61885(14) 0.0141(6) Uani 1 1 d .
C49 C 0.0635(2) 0.79914(17) 0.45092(15) 0.0140(6) Uani 1 1 d .
C5 C 1.0675(2) 0.62732(19) 0.83492(15) 0.0152(6) Uani 1 1 d .
H5 H 1.1158 0.6586 0.8094 0.018 Uiso 1 1 calc R
C18 C 0.6043(2) 0.53012(18) 0.74869(14) 0.0160(6) Uani 1 1 d .
H18A H 0.6671 0.5481 0.7170 0.019 Uiso 1 1 calc R
H18B H 0.5280 0.5671 0.7364 0.019 Uiso 1 1 calc R
C7 C 1.0255(2) 0.49276(18) 0.85631(14) 0.0137(6) Uani 1 1 d .
H7 H 1.0439 0.4328 0.8456 0.016 Uiso 1 1 calc R
C46 C 0.1541(2) 1.00956(17) 0.45433(14) 0.0119(6) Uani 1 1 d .
H46A H 0.1220 1.0612 0.4247 0.014 Uiso 1 1 calc R
H46B H 0.1224 1.0236 0.5104 0.014 Uiso 1 1 calc R
C54 C -0.0089(2) 0.88894(18) 0.33812(15) 0.0149(6) Uani 1 1 d .
C36 C 0.4375(2) 0.68542(18) 0.59709(15) 0.0163(6) Uani 1 1 d .
H36 H 0.3545 0.7036 0.6083 0.020 Uiso 1 1 calc R
C4 C 0.9705(2) 0.67261(18) 0.89186(15) 0.0151(6) Uani 1 1 d .
C6 C 1.0957(2) 0.53828(19) 0.81437(14) 0.0150(6) Uani 1 1 d .
C9 C 0.8952(2) 0.62489(18) 0.92934(14) 0.0129(6) Uani 1 1 d .
C31 C 0.9484(2) 0.77031(19) 0.91265(17) 0.0205(7) Uani 1 1 d .
C13 C 0.8638(2) 0.47763(18) 0.96108(15) 0.0145(6) Uani 1 1 d .
H13A H 0.9073 0.4165 0.9482 0.017 Uiso 1 1 calc R
H13B H 0.8642 0.4885 1.0176 0.017 Uiso 1 1 calc R
C55 C 0.0456(2) 0.95020(18) 0.36169(14) 0.0147(6) Uani 1 1 d .
H55 H 0.0380 1.0012 0.3337 0.018 Uiso 1 1 calc R
C24 C 0.4451(2) 0.79676(18) 1.06362(15) 0.0185(6) Uani 1 1 d .
C32 C 0.6256(2) 0.71113(19) 0.60203(16) 0.0200(7) Uani 1 1 d .
H32 H 0.6700 0.7468 0.6161 0.024 Uiso 1 1 calc R
C40 C 0.4040(2) 0.7637(2) 0.36031(17) 0.0255(7) Uani 1 1 d .
H40A H 0.4008 0.7169 0.3953 0.038 Uiso 1 1 calc GR
H40B H 0.4532 0.7402 0.3107 0.038 Uiso 1 1 calc GR
H40C H 0.3247 0.7945 0.3500 0.038 Uiso 1 1 calc GR
C56 C -0.0716(2) 0.9039(2) 0.26289(15) 0.0198(7) Uani 1 1 d .
C30 C 1.1978(2) 0.4909(2) 0.74837(15) 0.0183(6) Uani 1 1 d .
C8 C 0.9284(2) 0.53309(17) 0.91386(14) 0.0111(6) Uani 1 1 d .
C23 C 0.5013(2) 0.71964(19) 1.11073(15) 0.0184(6) Uani 1 1 d .
H23A H 0.5719 0.7277 1.1291 0.022 Uiso 1 1 calc R
H23B H 0.4455 0.7166 1.1576 0.022 Uiso 1 1 calc R
C20 C 0.7288(2) 0.48029(18) 0.85963(14) 0.0144(6) Uani 1 1 d .
H20 H 0.7938 0.4980 0.8289 0.017 Uiso 1 1 calc R
C010 C 0.0221(2) 0.7497(2) 0.59091(16) 0.0242(7) Uani 1 1 d .
H01A H 0.0713 0.7825 0.6081 0.036 Uiso 1 1 calc GR
H01B H 0.0287 0.6990 0.6226 0.036 Uiso 1 1 calc GR
H01C H -0.0597 0.7857 0.5975 0.036 Uiso 1 1 calc GR
C011 C 0.1905(2) 0.65512(18) 0.49367(16) 0.0183(6) Uani 1 1 d .
H01D H 0.2129 0.6306 0.4399 0.027 Uiso 1 1 calc GR
H01E H 0.1913 0.6090 0.5303 0.027 Uiso 1 1 calc GR
H01F H 0.2462 0.6850 0.5057 0.027 Uiso 1 1 calc GR
C50 C 0.0637(2) 0.72060(18) 0.50199(16) 0.0163(6) Uani 1 1 d .
C15 C 0.7463(2) 0.38551(17) 0.83432(15) 0.0183(6) Uani 1 1 d .
H15A H 0.6861 0.3645 0.8658 0.022 Uiso 1 1 calc R
H15B H 0.8241 0.3497 0.8450 0.022 Uiso 1 1 calc R
C3 C 0.8301(2) 0.82510(19) 0.88650(17) 0.0247(7) Uani 1 1 d .
H3A H 0.8345 0.8185 0.8295 0.037 Uiso 1 1 calc GR
H3B H 0.8162 0.8856 0.9013 0.037 Uiso 1 1 calc GR
H3C H 0.7658 0.8054 0.9124 0.037 Uiso 1 1 calc GR
C44 C 0.3389(2) 1.05186(18) 0.31182(15) 0.0211(7) Uani 1 1 d .
H44A H 0.3802 1.0862 0.3375 0.025 Uiso 1 1 calc R
H44B H 0.2565 1.0874 0.3128 0.025 Uiso 1 1 calc R
C016 C 0.5112(2) 0.88159(18) 0.26179(14) 0.0220(7) Uani 1 1 d .
H01G H 0.4596 0.8563 0.2359 0.026 Uiso 1 1 calc R
H01H H 0.5895 0.8387 0.2575 0.026 Uiso 1 1 calc R
C11 C 1.2802(2) 0.4092(2) 0.78069(16) 0.0241(7) Uani 1 1 d .
H11A H 1.3135 0.4259 0.8249 0.036 Uiso 1 1 calc GR
H11B H 1.3435 0.3805 0.7391 0.036 Uiso 1 1 calc GR
H11C H 1.2351 0.3699 0.7984 0.036 Uiso 1 1 calc GR
C45 C 0.3415(2) 0.97139(19) 0.35880(15) 0.0213(7) Uani 1 1 d .
H45 H 0.2890 0.9445 0.3346 0.026 Uiso 1 1 calc R
C19 C 0.6116(2) 0.54147(18) 0.83819(15) 0.0162(6) Uani 1 1 d .
H19 H 0.5461 0.5239 0.8684 0.019 Uiso 1 1 calc R
C16 C 0.7373(2) 0.37573(19) 0.74530(15) 0.0197(7) Uani 1 1 d .
H16A H 0.8016 0.3919 0.7134 0.024 Uiso 1 1 calc R
H16B H 0.7453 0.3152 0.7316 0.024 Uiso 1 1 calc R
C33 C 0.6839(2) 0.6298(2) 0.56454(16) 0.0242(7) Uani 1 1 d .
H33 H 0.7669 0.6110 0.5545 0.029 Uiso 1 1 calc R
C14 C 0.6820(2) 0.43929(18) 1.00038(15) 0.0163(6) Uani 1 1 d .
H14A H 0.6726 0.4611 1.0547 0.025 Uiso 1 1 calc GR
H14B H 0.7322 0.3797 0.9956 0.025 Uiso 1 1 calc GR
H14C H 0.6052 0.4420 0.9860 0.025 Uiso 1 1 calc GR
C25 C 0.5151(3) 0.8415(2) 1.01966(16) 0.0250(7) Uani 1 1 d .
H25 H 0.5965 0.8259 1.0229 0.030 Uiso 1 1 calc R
C21 C 0.6713(2) 0.67756(19) 0.81121(15) 0.0215(7) Uani 1 1 d .
H21A H 0.6663 0.7334 0.8347 0.032 Uiso 1 1 calc GR
H21B H 0.6432 0.6856 0.7600 0.032 Uiso 1 1 calc GR
H21C H 0.7529 0.6412 0.8043 0.032 Uiso 1 1 calc GR
C41 C 0.4602(3) 0.9022(2) 0.35015(16) 0.0283(8) Uani 1 1 d .
H41 H 0.5147 0.9279 0.3735 0.034 Uiso 1 1 calc R
C34 C 0.6193(2) 0.57660(19) 0.54197(16) 0.0225(7) Uani 1 1 d .
H34 H 0.6586 0.5227 0.5156 0.027 Uiso 1 1 calc R
C35 C 0.4957(2) 0.60395(19) 0.55877(16) 0.0206(7) Uani 1 1 d .
H35 H 0.4517 0.5681 0.5445 0.025 Uiso 1 1 calc R
C58 C -0.1657(2) 0.9945(2) 0.26868(17) 0.0305(8) Uani 1 1 d .
H58A H -0.2244 0.9981 0.3148 0.046 Uiso 1 1 calc GR
H58B H -0.2041 1.0027 0.2213 0.046 Uiso 1 1 calc GR
H58C H -0.1274 1.0392 0.2735 0.046 Uiso 1 1 calc GR
C39 C 0.5777(2) 0.7748(2) 0.41235(17) 0.0274(8) Uani 1 1 d .
H39A H 0.6100 0.8118 0.4416 0.041 Uiso 1 1 calc GR
H39B H 0.6273 0.7562 0.3619 0.041 Uiso 1 1 calc GR
H39C H 0.5752 0.7244 0.4427 0.041 Uiso 1 1 calc GR
C17 C 0.6175(2) 0.43403(19) 0.72677(16) 0.0206(7) Uani 1 1 d .
H17A H 0.5532 0.4164 0.7571 0.025 Uiso 1 1 calc R
H17B H 0.6123 0.4278 0.6702 0.025 Uiso 1 1 calc R
C10 C 1.1426(2) 0.4631(2) 0.67875(16) 0.0283(8) Uani 1 1 d .
H10A H 1.0983 0.4237 0.6976 0.042 Uiso 1 1 calc GR
H10B H 1.2052 0.4343 0.6367 0.042 Uiso 1 1 calc GR
H10C H 1.0900 0.5139 0.6586 0.042 Uiso 1 1 calc GR
C1 C 1.0468(2) 0.8062(2) 0.87133(19) 0.0315(8) Uani 1 1 d .
H1A H 1.1228 0.7722 0.8849 0.047 Uiso 1 1 calc GR
H1B H 1.0312 0.8661 0.8888 0.047 Uiso 1 1 calc GR
H1C H 1.0482 0.8027 0.8143 0.047 Uiso 1 1 calc GR
C29 C 0.3228(3) 0.8224(2) 1.05785(18) 0.0302(8) Uani 1 1 d .
H29 H 0.2740 0.7935 1.0867 0.036 Uiso 1 1 calc R
C38 C 0.4350(2) 0.83225(18) 0.65289(16) 0.0202(7) Uani 1 1 d .
H38A H 0.3555 0.8340 0.6779 0.024 Uiso 1 1 calc R
H38B H 0.4769 0.8476 0.6936 0.024 Uiso 1 1 calc R
C22 C 0.4693(2) 0.68893(19) 0.86865(16) 0.0213(7) Uani 1 1 d .
H22A H 0.4200 0.6636 0.9049 0.032 Uiso 1 1 calc GR
H22B H 0.4452 0.6905 0.8164 0.032 Uiso 1 1 calc GR
H22C H 0.4607 0.7474 0.8875 0.032 Uiso 1 1 calc GR
C43 C 0.3968(2) 1.0305(2) 0.22508(15) 0.0195(7) Uani 1 1 d .
H43A H 0.4030 1.0839 0.2000 0.023 Uiso 1 1 calc R
H43B H 0.3464 1.0069 0.1963 0.023 Uiso 1 1 calc R
C28 C 0.2736(3) 0.8895(2) 1.0103(2) 0.0408(9) Uani 1 1 d .
H28 H 0.1919 0.9058 1.0076 0.049 Uiso 1 1 calc R
C2 C 0.9431(3) 0.7846(2) 1.00381(17) 0.0299(8) Uani 1 1 d .
H2A H 0.8819 0.7629 1.0317 0.045 Uiso 1 1 calc GR
H2B H 0.9252 0.8460 1.0167 0.045 Uiso 1 1 calc GR
H2C H 1.0189 0.7538 1.0197 0.045 Uiso 1 1 calc GR
C52 C -0.0185(2) 0.6694(2) 0.47802(19) 0.0284(7) Uani 1 1 d .
H52A H -0.0985 0.7080 0.4808 0.043 Uiso 1 1 calc GR
H52B H -0.0178 0.6227 0.5140 0.043 Uiso 1 1 calc GR
H52C H 0.0093 0.6454 0.4243 0.043 Uiso 1 1 calc GR
C59 C 0.0228(3) 0.8997(3) 0.18989(16) 0.0363(9) Uani 1 1 d .
H59A H 0.0636 0.9423 0.1974 0.054 Uiso 1 1 calc GR
H59B H -0.0156 0.9119 0.1426 0.054 Uiso 1 1 calc GR
H59C H 0.0793 0.8423 0.1840 0.054 Uiso 1 1 calc GR
C12 C 1.2730(2) 0.5501(2) 0.71578(17) 0.0290(8) Uani 1 1 d .
H12A H 1.2233 0.6000 0.6925 0.043 Uiso 1 1 calc GR
H12B H 1.3364 0.5179 0.6757 0.043 Uiso 1 1 calc GR
H12C H 1.3063 0.5694 0.7587 0.043 Uiso 1 1 calc GR
C61 C 0.3161(2) 1.06176(18) 0.48463(16) 0.0196(7) Uani 1 1 d .
H61A H 0.2965 1.0603 0.5416 0.029 Uiso 1 1 calc GR
H61B H 0.2708 1.1168 0.4664 0.029 Uiso 1 1 calc GR
H61C H 0.3999 1.0551 0.4714 0.029 Uiso 1 1 calc GR
C26 C 0.4666(3) 0.9089(2) 0.97115(17) 0.0335(8) Uani 1 1 d .
H26 H 0.5150 0.9378 0.9420 0.040 Uiso 1 1 calc R
C27 C 0.3443(3) 0.9327(2) 0.96659(19) 0.0408(9) Uani 1 1 d .
H27 H 0.3107 0.9777 0.9341 0.049 Uiso 1 1 calc R
C42 C 0.5217(3) 0.9640(2) 0.21883(17) 0.0301(8) Uani 1 1 d .
H42A H 0.5544 0.9492 0.1630 0.036 Uiso 1 1 calc R
H42B H 0.5748 0.9889 0.2434 0.036 Uiso 1 1 calc R
C57 C -0.1340(3) 0.8344(2) 0.25039(18) 0.0344(9) Uani 1 1 d .
H57A H -0.0757 0.7777 0.2433 0.052 Uiso 1 1 calc GR
H57B H -0.1735 0.8468 0.2037 0.052 Uiso 1 1 calc GR
H57C H -0.1917 0.8351 0.2964 0.052 Uiso 1 1 calc GR

loop_
_atom_site_aniso_label
_atom_site_aniso_U_11
_atom_site_aniso_U_22
_atom_site_aniso_U_33
_atom_site_aniso_U_23
_atom_site_aniso_U_13
_atom_site_aniso_U_12
Zn2 0.01067(16) 0.01119(16) 0.01377(15) 0.00013(13) -0.00257(12) -0.00281(11)
Zn1 0.01250(16) 0.01526(17) 0.01261(14) -0.00072(13) -0.00253(13) -0.00320(12)
O2 0.0198(10) 0.0180(11) 0.0143(9) -0.0033(8) 0.0014(8) -0.0069(8)
O3 0.0102(9) 0.0157(10) 0.0148(9) 0.0037(8) -0.0055(8) -0.0050(7)
O1 0.0144(9) 0.0175(10) 0.0151(8) -0.0037(8) -0.0029(8) -0.0053(8)
O4 0.0171(10) 0.0144(10) 0.0205(9) 0.0030(8) -0.0107(8) -0.0082(8)
N3 0.0156(11) 0.0084(11) 0.0145(10) 0.0006(9) -0.0030(9) -0.0041(9)
N2 0.0171(12) 0.0117(11) 0.0144(10) 0.0013(10) -0.0023(10) -0.0029(9)
N1 0.0089(11) 0.0152(11) 0.0124(10) 0.0018(9) -0.0055(9) -0.0047(8)
N4 0.0070(10) 0.0139(11) 0.0161(10) -0.0013(9) -0.0012(9) -0.0036(8)
C47 0.0061(13) 0.0149(13) 0.0145(12) -0.0031(11) -0.0016(11) -0.0007(10)
C48 0.0073(13) 0.0145(13) 0.0133(12) -0.0028(11) 0.0001(11) -0.0004(10)
C53 0.0095(13) 0.0169(14) 0.0222(13) -0.0061(12) -0.0020(12) -0.0044(10)
C37 0.0172(14) 0.0144(14) 0.0131(12) 0.0051(11) -0.0102(11) -0.0048(11)
C49 0.0074(13) 0.0132(13) 0.0194(13) -0.0025(11) 0.0005(11) -0.0008(10)
C5 0.0144(14) 0.0198(15) 0.0165(12) 0.0067(12) -0.0070(11) -0.0109(11)
C18 0.0187(14) 0.0181(14) 0.0137(12) 0.0012(12) -0.0081(11) -0.0069(11)
C7 0.0116(13) 0.0147(13) 0.0152(12) 0.0006(11) -0.0075(11) -0.0023(10)
C46 0.0085(12) 0.0107(12) 0.0146(12) -0.0004(10) -0.0007(10) -0.0003(9)
C54 0.0087(13) 0.0195(14) 0.0154(12) -0.0038(11) -0.0020(11) -0.0021(10)
C36 0.0134(14) 0.0168(14) 0.0190(13) 0.0004(12) -0.0074(11) -0.0029(11)
C4 0.0162(14) 0.0172(14) 0.0153(12) 0.0019(12) -0.0097(11) -0.0071(11)
C6 0.0121(13) 0.0216(15) 0.0125(12) 0.0016(12) -0.0065(11) -0.0046(11)
C9 0.0127(13) 0.0158(14) 0.0116(11) 0.0007(11) -0.0067(11) -0.0042(10)
C31 0.0200(15) 0.0169(15) 0.0269(14) 0.0005(13) -0.0074(13) -0.0075(12)
C13 0.0125(14) 0.0157(13) 0.0154(12) 0.0026(11) -0.0061(11) -0.0027(10)
C55 0.0121(13) 0.0142(13) 0.0143(12) 0.0011(11) 0.0012(11) 0.0000(10)
C24 0.0194(14) 0.0179(14) 0.0167(13) -0.0015(12) -0.0006(12) -0.0040(11)
C32 0.0206(15) 0.0207(16) 0.0243(14) 0.0090(13) -0.0109(13) -0.0115(12)
C40 0.0220(15) 0.0220(16) 0.0331(16) -0.0145(14) 0.0067(13) -0.0117(12)
C56 0.0149(14) 0.0280(17) 0.0177(13) -0.0022(13) -0.0043(12) -0.0071(12)
C30 0.0144(14) 0.0264(16) 0.0156(12) -0.0010(12) -0.0023(11) -0.0082(12)
C8 0.0093(13) 0.0152(13) 0.0119(11) 0.0033(11) -0.0084(10) -0.0054(10)
C23 0.0172(14) 0.0200(15) 0.0186(13) -0.0024(12) -0.0008(12) -0.0072(11)
C20 0.0142(13) 0.0167(14) 0.0126(12) -0.0002(11) -0.0047(11) -0.0037(10)
C010 0.0214(15) 0.0188(16) 0.0283(15) 0.0029(13) 0.0053(13) -0.0036(12)
C011 0.0167(14) 0.0136(14) 0.0225(13) 0.0007(12) -0.0023(12) -0.0014(11)
C50 0.0111(13) 0.0119(14) 0.0271(14) -0.0004(12) -0.0020(12) -0.0055(10)
C15 0.0210(14) 0.0135(14) 0.0194(13) -0.0012(12) -0.0063(12) -0.0020(11)
C3 0.0278(16) 0.0166(15) 0.0315(16) -0.0010(14) -0.0087(14) -0.0072(12)
C44 0.0292(16) 0.0134(14) 0.0184(13) 0.0013(12) -0.0030(12) -0.0031(12)
C016 0.0328(16) 0.0156(14) 0.0126(12) -0.0019(11) 0.0027(12) -0.0020(12)
C11 0.0163(14) 0.0274(17) 0.0239(14) -0.0007(13) -0.0001(12) -0.0004(12)
C45 0.0230(15) 0.0175(15) 0.0174(13) 0.0034(12) 0.0049(12) -0.0003(11)
C19 0.0193(14) 0.0158(14) 0.0150(12) 0.0004(12) -0.0027(11) -0.0075(11)
C16 0.0190(15) 0.0208(15) 0.0194(13) -0.0066(12) -0.0041(12) -0.0056(11)
C33 0.0158(15) 0.0256(17) 0.0281(15) 0.0111(14) -0.0020(13) -0.0019(12)
C14 0.0141(13) 0.0196(15) 0.0164(12) 0.0027(12) -0.0026(11) -0.0064(11)
C25 0.0318(17) 0.0249(17) 0.0181(13) -0.0031(13) 0.0015(13) -0.0103(13)
C21 0.0314(16) 0.0211(16) 0.0173(13) 0.0062(12) -0.0076(13) -0.0140(13)
C41 0.0398(18) 0.0181(16) 0.0205(14) -0.0034(13) 0.0072(14) -0.0037(13)
C34 0.0256(16) 0.0155(15) 0.0210(14) 0.0029(12) -0.0012(13) 0.0015(12)
C35 0.0256(16) 0.0169(15) 0.0213(14) -0.0015(13) -0.0051(13) -0.0088(12)
C58 0.0255(17) 0.040(2) 0.0262(15) 0.0034(16) -0.0153(14) -0.0043(14)
C39 0.0175(15) 0.0351(19) 0.0265(15) -0.0063(14) -0.0004(13) -0.0042(13)
C17 0.0254(16) 0.0213(15) 0.0174(13) -0.0023(12) -0.0063(12) -0.0087(12)
C10 0.0243(16) 0.041(2) 0.0182(14) -0.0036(14) -0.0011(13) -0.0081(14)
C1 0.0315(18) 0.0193(16) 0.0477(19) 0.0034(16) -0.0067(16) -0.0131(13)
C29 0.0264(16) 0.0250(18) 0.0340(17) 0.0053(15) 0.0007(14) -0.0021(13)
C38 0.0298(16) 0.0139(14) 0.0187(13) -0.0021(12) -0.0085(13) -0.0071(12)
C22 0.0198(15) 0.0201(15) 0.0222(14) 0.0021(13) -0.0082(13) -0.0011(12)
C43 0.0165(14) 0.0233(16) 0.0195(13) 0.0109(13) -0.0060(12) -0.0057(12)
C28 0.0321(19) 0.036(2) 0.046(2) 0.0064(18) -0.0056(17) 0.0022(16)
C2 0.0397(19) 0.0219(17) 0.0317(16) -0.0049(15) -0.0123(15) -0.0114(14)
C52 0.0196(16) 0.0188(15) 0.0511(19) 0.0077(16) -0.0124(15) -0.0090(12)
C59 0.0291(17) 0.065(3) 0.0166(14) -0.0061(16) -0.0034(13) -0.0168(17)
C12 0.0222(15) 0.036(2) 0.0273(15) 0.0009(15) 0.0056(13) -0.0107(13)
C61 0.0202(15) 0.0163(15) 0.0251(14) 0.0020(13) -0.0040(12) -0.0094(12)
C26 0.053(2) 0.0292(19) 0.0209(15) -0.0007(14) 0.0042(15) -0.0196(16)
C27 0.056(2) 0.0250(19) 0.0310(17) 0.0071(16) -0.0068(18) 0.0036(17)
C42 0.0317(17) 0.0309(19) 0.0244(15) -0.0008(14) 0.0035(14) -0.0075(14)
C57 0.0364(19) 0.047(2) 0.0279(16) -0.0035(16) -0.0144(15) -0.0200(17)

loop_
_atom_type_symbol
_atom_type_description
_atom_type_scat_dispersion_real
_atom_type_scat_dispersion_imag
_atom_type_scat_source
C C 0.0033 0.0016 'International Tables Vol C Tables 4.2.6.8 and 6.1.1.4'
H H 0.0000 0.0000 'International Tables Vol C Tables 4.2.6.8 and 6.1.1.4'
N N 0.0061 0.0033 'International Tables Vol C Tables 4.2.6.8 and 6.1.1.4'
O O 0.0106 0.0060 'International Tables Vol C Tables 4.2.6.8 and 6.1.1.4'
Zn Zn 0.2839 1.4301 'International Tables Vol C Tables 4.2.6.8 and 6.1.1.4'

loop_
_geom_angle_atom_site_label_1
_geom_angle_atom_site_label_2
_geom_angle_atom_site_label_3
_geom_angle
O3 Zn2 N3 112.54(8)
O3 Zn2 N4 100.80(8)
O4 Zn2 O3 122.81(8)
O4 Zn2 N3 115.41(8)
O4 Zn2 N4 112.60(8)
N4 Zn2 N3 84.83(8)
O2 Zn1 O1 124.51(7)
O2 Zn1 N2 114.22(8)
O2 Zn1 N1 111.35(8)
O1 Zn1 N2 111.98(8)
O1 Zn1 N1 100.71(8)
N1 Zn1 N2 86.07(8)
C23 O2 Zn1 116.81(17)
C48 O3 Zn2 118.32(15)
C9 O1 Zn1 119.09(15)
C38 O4 Zn2 116.44(16)
C40 N3 Zn2 109.37(15)
C40 N3 C41 114.4(2)
C40 N3 C39 108.0(2)
C41 N3 Zn2 105.17(14)
C39 N3 Zn2 111.15(15)
C39 N3 C41 108.8(2)
C19 N2 Zn1 104.35(16)
C21 N2 Zn1 108.00(16)
C21 N2 C19 113.50(19)
C21 N2 C22 108.5(2)
C22 N2 Zn1 112.02(14)
C22 N2 C19 110.4(2)
C13 N1 Zn1 103.92(15)
C13 N1 C20 111.86(17)
C20 N1 Zn1 107.59(16)
C14 N1 Zn1 109.64(14)
C14 N1 C13 109.0(2)
C14 N1 C20 114.3(2)
C46 N4 Zn2 104.75(16)
C46 N4 C45 111.28(19)
C45 N4 Zn2 109.20(15)
C61 N4 Zn2 108.73(17)
C61 N4 C46 108.53(18)
C61 N4 C45 113.9(2)
C48 C47 C46 119.9(2)
C55 C47 C48 121.2(2)
C55 C47 C46 118.7(2)
O3 C48 C47 120.9(2)
O3 C48 C49 121.1(2)
C47 C48 C49 117.9(2)
C49 C53 H53 117.6
C54 C53 H53 117.6
C54 C53 C49 124.8(3)
C36 C37 C32 118.5(2)
C36 C37 C38 119.7(2)
C32 C37 C38 121.6(3)
C48 C49 C50 121.0(2)
C53 C49 C48 117.4(3)
C53 C49 C50 121.6(2)
C4 C5 H5 118.0
C6 C5 H5 118.0
C6 C5 C4 124.1(3)
H18A C18 H18B 108.1
C19 C18 H18A 109.6
C19 C18 H18B 109.6
C19 C18 C17 110.5(2)
C17 C18 H18A 109.6
C17 C18 H18B 109.6
C6 C7 H7 118.7
C6 C7 C8 122.7(2)
C8 C7 H7 118.7
N4 C46 C47 114.66(18)
N4 C46 H46A 108.6
N4 C46 H46B 108.6
C47 C46 H46A 108.6
C47 C46 H46B 108.6
H46A C46 H46B 107.6
C53 C54 C55 116.4(2)
C53 C54 C56 124.0(2)
C55 C54 C56 119.5(3)
C37 C36 H36 119.5
C37 C36 C35 121.0(2)
C35 C36 H36 119.5
C5 C4 C9 117.8(2)
C5 C4 C31 120.5(2)
C9 C4 C31 121.8(2)
C5 C6 C30 123.3(2)
C7 C6 C5 116.4(2)
C7 C6 C30 120.2(2)
O1 C9 C4 121.2(2)
O1 C9 C8 120.2(2)
C8 C9 C4 118.6(2)
C4 C31 C2 109.9(2)
C3 C31 C4 110.3(2)
C3 C31 C2 109.2(2)
C1 C31 C4 112.9(2)
C1 C31 C3 107.1(3)
C1 C31 C2 107.3(2)
N1 C13 H13A 108.6
N1 C13 H13B 108.6
N1 C13 C8 114.6(2)
H13A C13 H13B 107.6
C8 C13 H13A 108.6
C8 C13 H13B 108.6
C47 C55 C54 121.5(3)
C47 C55 H55 119.2
C54 C55 H55 119.2
C25 C24 C23 120.6(3)
C25 C24 C29 117.7(3)
C29 C24 C23 121.6(3)
C37 C32 H32 119.7
C33 C32 C37 120.7(3)
C33 C32 H32 119.7
N3 C40 H40A 109.5
N3 C40 H40B 109.5
N3 C40 H40C 109.5
H40A C40 H40B 109.5
H40A C40 H40C 109.5
H40B C40 H40C 109.5
C54 C56 C58 110.6(2)
C59 C56 C54 108.4(2)
C59 C56 C58 108.9(3)
C57 C56 C54 112.1(3)
C57 C56 C58 108.3(2)
C57 C56 C59 108.6(2)
C6 C30 C10 108.5(2)
C11 C30 C6 110.4(2)
C11 C30 C10 109.0(2)
C11 C30 C12 108.6(2)
C12 C30 C6 112.0(2)
C12 C30 C10 108.4(2)
C7 C8 C9 120.1(2)
C7 C8 C13 119.0(2)
C9 C8 C13 120.9(2)
O2 C23 C24 112.1(2)
O2 C23 H23A 109.2
O2 C23 H23B 109.2
C24 C23 H23A 109.2
C24 C23 H23B 109.2
H23A C23 H23B 107.9
N1 C20 H20 106.9
N1 C20 C15 113.5(2)
N1 C20 C19 110.36(18)
C15 C20 H20 106.9
C15 C20 C19 111.9(2)
C19 C20 H20 106.9
H01A C010 H01B 109.5
H01A C010 H01C 109.5
H01B C010 H01C 109.5
C50 C010 H01A 109.5
C50 C010 H01B 109.5
C50 C010 H01C 109.5
H01D C011 H01E 109.5
H01D C011 H01F 109.5
H01E C011 H01F 109.5
C50 C011 H01D 109.5
C50 C011 H01E 109.5
C50 C011 H01F 109.5
C49 C50 C010 110.8(2)
C49 C50 C011 110.3(2)
C49 C50 C52 113.4(2)
C010 C50 C011 108.9(2)
C52 C50 C010 107.0(2)
C52 C50 C011 106.4(2)
C20 C15 H15A 109.3
C20 C15 H15B 109.3
C20 C15 C16 111.6(2)
H15A C15 H15B 108.0
C16 C15 H15A 109.3
C16 C15 H15B 109.3
C31 C3 H3A 109.5
C31 C3 H3B 109.5
C31 C3 H3C 109.5
H3A C3 H3B 109.5
H3A C3 H3C 109.5
H3B C3 H3C 109.5
H44A C44 H44B 107.8
C45 C44 H44A 109.0
C45 C44 H44B 109.0
C45 C44 C43 112.9(2)
C43 C44 H44A 109.0
C43 C44 H44B 109.0
H01G C016 H01H 108.0
C41 C016 H01G 109.3
C41 C016 H01H 109.3
C41 C016 C42 111.5(2)
C42 C016 H01G 109.3
C42 C016 H01H 109.3
C30 C11 H11A 109.5
C30 C11 H11B 109.5
C30 C11 H11C 109.5
H11A C11 H11B 109.5
H11A C11 H11C 109.5
H11B C11 H11C 109.5
N4 C45 C44 114.6(2)
N4 C45 H45 104.8
C44 C45 H45 104.8
C41 C45 N4 111.4(2)
C41 C45 C44 115.1(2)
C41 C45 H45 104.8
N2 C19 C18 113.3(2)
N2 C19 C20 110.6(2)
N2 C19 H19 107.4
C18 C19 H19 107.4
C20 C19 C18 110.39(19)
C20 C19 H19 107.4
C15 C16 H16A 109.7
C15 C16 H16B 109.7
H16A C16 H16B 108.2
C17 C16 C15 110.0(2)
C17 C16 H16A 109.7
C17 C16 H16B 109.7
C32 C33 H33 119.8
C34 C33 C32 120.4(2)
C34 C33 H33 119.8
N1 C14 H14A 109.5
N1 C14 H14B 109.5
N1 C14 H14C 109.5
H14A C14 H14B 109.5
H14A C14 H14C 109.5
H14B C14 H14C 109.5
C24 C25 H25 119.1
C26 C25 C24 121.7(3)
C26 C25 H25 119.1
N2 C21 H21A 109.5
N2 C21 H21B 109.5
N2 C21 H21C 109.5
H21A C21 H21B 109.5
H21A C21 H21C 109.5
H21B C21 H21C 109.5
N3 C41 C016 115.1(2)
N3 C41 C45 111.6(2)
N3 C41 H41 106.3
C016 C41 H41 106.3
C45 C41 C016 110.6(2)
C45 C41 H41 106.3
C33 C34 H34 120.2
C33 C34 C35 119.6(2)
C35 C34 H34 120.2
C36 C35 H35 120.1
C34 C35 C36 119.7(3)
C34 C35 H35 120.1
C56 C58 H58A 109.5
C56 C58 H58B 109.5
C56 C58 H58C 109.5
H58A C58 H58B 109.5
H58A C58 H58C 109.5
H58B C58 H58C 109.5
N3 C39 H39A 109.5
N3 C39 H39B 109.5
N3 C39 H39C 109.5
H39A C39 H39B 109.5
H39A C39 H39C 109.5
H39B C39 H39C 109.5
C18 C17 H17A 109.7
C18 C17 H17B 109.7
C16 C17 C18 109.8(2)
C16 C17 H17A 109.7
C16 C17 H17B 109.7
H17A C17 H17B 108.2
C30 C10 H10A 109.5
C30 C10 H10B 109.5
C30 C10 H10C 109.5
H10A C10 H10B 109.5
H10A C10 H10C 109.5
H10B C10 H10C 109.5
C31 C1 H1A 109.5
C31 C1 H1B 109.5
C31 C1 H1C 109.5
H1A C1 H1B 109.5
H1A C1 H1C 109.5
H1B C1 H1C 109.5
C24 C29 H29 119.4
C28 C29 C24 121.2(3)
C28 C29 H29 119.4
O4 C38 C37 111.0(2)
O4 C38 H38A 109.4
O4 C38 H38B 109.4
C37 C38 H38A 109.4
C37 C38 H38B 109.4
H38A C38 H38B 108.0
N2 C22 H22A 109.5
N2 C22 H22B 109.5
N2 C22 H22C 109.5
H22A C22 H22B 109.5
H22A C22 H22C 109.5
H22B C22 H22C 109.5
C44 C43 H43A 109.3
C44 C43 H43B 109.3
C44 C43 C42 111.8(2)
H43A C43 H43B 107.9
C42 C43 H43A 109.3
C42 C43 H43B 109.3
C29 C28 H28 119.8
C29 C28 C27 120.4(3)
C27 C28 H28 119.8
C31 C2 H2A 109.5
C31 C2 H2B 109.5
C31 C2 H2C 109.5
H2A C2 H2B 109.5
H2A C2 H2C 109.5
H2B C2 H2C 109.5
C50 C52 H52A 109.5
C50 C52 H52B 109.5
C50 C52 H52C 109.5
H52A C52 H52B 109.5
H52A C52 H52C 109.5
H52B C52 H52C 109.5
C56 C59 H59A 109.5
C56 C59 H59B 109.5
C56 C59 H59C 109.5
H59A C59 H59B 109.5
H59A C59 H59C 109.5
H59B C59 H59C 109.5
C30 C12 H12A 109.5
C30 C12 H12B 109.5
C30 C12 H12C 109.5
H12A C12 H12B 109.5
H12A C12 H12C 109.5
H12B C12 H12C 109.5
N4 C61 H61A 109.5
N4 C61 H61B 109.5
N4 C61 H61C 109.5
H61A C61 H61B 109.5
H61A C61 H61C 109.5
H61B C61 H61C 109.5
C25 C26 H26 120.4
C25 C26 C27 119.2(3)
C27 C26 H26 120.4
C28 C27 C26 119.8(3)
C28 C27 H27 120.1
C26 C27 H27 120.1
C016 C42 C43 108.7(2)
C016 C42 H42A 110.0
C016 C42 H42B 110.0
C43 C42 H42A 110.0
C43 C42 H42B 110.0
H42A C42 H42B 108.3
C56 C57 H57A 109.5
C56 C57 H57B 109.5
C56 C57 H57C 109.5
H57A C57 H57B 109.5
H57A C57 H57C 109.5
H57B C57 H57C 109.5

loop_
_geom_bond_atom_site_label_1
_geom_bond_atom_site_label_2
_geom_bond_distance
Zn2 O3 1.9301(17)
Zn2 O4 1.8810(17)
Zn2 N3 2.1343(18)
Zn2 N4 2.069(2)
Zn1 O2 1.8771(16)
Zn1 O1 1.9245(18)
Zn1 N2 2.124(2)
Zn1 N1 2.082(2)
O2 C23 1.411(3)
O3 C48 1.335(3)
O1 C9 1.345(3)
O4 C38 1.406(3)
N3 C40 1.465(3)
N3 C41 1.500(4)
N3 C39 1.487(3)
N2 C19 1.514(3)
N2 C21 1.477(3)
N2 C22 1.490(3)
N1 C13 1.494(3)
N1 C20 1.501(3)
N1 C14 1.470(3)
N4 C46 1.493(3)
N4 C45 1.504(3)
N4 C61 1.479(3)
C47 C48 1.416(4)
C47 C46 1.511(3)
C47 C55 1.391(3)
C48 C49 1.433(4)
C53 H53 0.9300
C53 C49 1.406(4)
C53 C54 1.385(4)
C37 C36 1.390(4)
C37 C32 1.391(3)
C37 C38 1.524(3)
C49 C50 1.522(4)
C5 H5 0.9300
C5 C4 1.407(3)
C5 C6 1.396(4)
C18 H18A 0.9700
C18 H18B 0.9700
C18 C19 1.537(3)
C18 C17 1.538(4)
C7 H7 0.9300
C7 C6 1.385(4)
C7 C8 1.394(3)
C46 H46A 0.9700
C46 H46B 0.9700
C54 C55 1.404(4)
C54 C56 1.536(4)
C36 H36 0.9300
C36 C35 1.394(3)
C4 C9 1.423(4)
C4 C31 1.539(4)
C6 C30 1.540(3)
C9 C8 1.418(3)
C31 C3 1.536(4)
C31 C1 1.530(4)
C31 C2 1.544(4)
C13 H13A 0.9700
C13 H13B 0.9700
C13 C8 1.497(4)
C55 H55 0.9300
C24 C23 1.500(4)
C24 C25 1.389(4)
C24 C29 1.398(4)
C32 H32 0.9300
C32 C33 1.386(4)
C40 H40A 0.9600
C40 H40B 0.9600
C40 H40C 0.9600
C56 C58 1.539(4)
C56 C59 1.534(3)
C56 C57 1.531(4)
C30 C11 1.532(4)
C30 C10 1.541(4)
C30 C12 1.533(4)
C23 H23A 0.9700
C23 H23B 0.9700
C20 H20 0.9800
C20 C15 1.521(4)
C20 C19 1.530(3)
C010 H01A 0.9600
C010 H01B 0.9600
C010 H01C 0.9600
C010 C50 1.541(3)
C011 H01D 0.9600
C011 H01E 0.9600
C011 H01F 0.9600
C011 C50 1.544(3)
C50 C52 1.533(4)
C15 H15A 0.9700
C15 H15B 0.9700
C15 C16 1.530(3)
C3 H3A 0.9600
C3 H3B 0.9600
C3 H3C 0.9600
C44 H44A 0.9700
C44 H44B 0.9700
C44 C45 1.506(4)
C44 C43 1.523(3)
C016 H01G 0.9700
C016 H01H 0.9700
C016 C41 1.528(3)
C016 C42 1.532(4)
C11 H11A 0.9600
C11 H11B 0.9600
C11 H11C 0.9600
C45 H45 0.9800
C45 C41 1.499(4)
C19 H19 0.9800
C16 H16A 0.9700
C16 H16B 0.9700
C16 C17 1.521(4)
C33 H33 0.9300
C33 C34 1.383(4)
C14 H14A 0.9600
C14 H14B 0.9600
C14 H14C 0.9600
C25 H25 0.9300
C25 C26 1.385(4)
C21 H21A 0.9600
C21 H21B 0.9600
C21 H21C 0.9600
C41 H41 0.9800
C34 H34 0.9300
C34 C35 1.385(3)
C35 H35 0.9300
C58 H58A 0.9600
C58 H58B 0.9600
C58 H58C 0.9600
C39 H39A 0.9600
C39 H39B 0.9600
C39 H39C 0.9600
C17 H17A 0.9700
C17 H17B 0.9700
C10 H10A 0.9600
C10 H10B 0.9600
C10 H10C 0.9600
C1 H1A 0.9600
C1 H1B 0.9600
C1 H1C 0.9600
C29 H29 0.9300
C29 C28 1.375(5)
C38 H38A 0.9700
C38 H38B 0.9700
C22 H22A 0.9600
C22 H22B 0.9600
C22 H22C 0.9600
C43 H43A 0.9700
C43 H43B 0.9700
C43 C42 1.535(4)
C28 H28 0.9300
C28 C27 1.377(5)
C2 H2A 0.9600
C2 H2B 0.9600
C2 H2C 0.9600
C52 H52A 0.9600
C52 H52B 0.9600
C52 H52C 0.9600
C59 H59A 0.9600
C59 H59B 0.9600
C59 H59C 0.9600
C12 H12A 0.9600
C12 H12B 0.9600
C12 H12C 0.9600
C61 H61A 0.9600
C61 H61B 0.9600
C61 H61C 0.9600
C26 H26 0.9300
C26 C27 1.394(4)
C27 H27 0.9300
C42 H42A 0.9700
C42 H42B 0.9700
C57 H57A 0.9600
C57 H57B 0.9600
C57 H57C 0.9600

loop_
_geom_torsion_atom_site_label_1
_geom_torsion_atom_site_label_2
_geom_torsion_atom_site_label_3
_geom_torsion_atom_site_label_4
_geom_torsion
Zn2 O3 C48 C47 -36.4(2)
Zn2 O3 C48 C49 145.44(16)
Zn2 O4 C38 C37 60.4(3)
Zn2 N3 C41 C016 -167.0(2)
Zn2 N3 C41 C45 -40.0(3)
Zn2 N4 C46 C47 -56.8(2)
Zn2 N4 C45 C44 -162.25(19)
Zn2 N4 C45 C41 -29.3(3)
Zn1 O2 C23 C24 66.5(2)
Zn1 O1 C9 C4 143.8(2)
Zn1 O1 C9 C8 -36.4(3)
Zn1 N2 C19 C18 -165.38(17)
Zn1 N2 C19 C20 -40.8(2)
Zn1 N1 C13 C8 -59.3(2)
Zn1 N1 C20 C15 -161.13(17)
Zn1 N1 C20 C19 -34.5(2)
O3 Zn2 O4 C38 39.95(18)
O3 C48 C49 C53 -173.40(18)
O3 C48 C49 C50 7.1(3)
O1 Zn1 O2 C23 37.0(2)
O1 C9 C8 C7 173.1(2)
O1 C9 C8 C13 -9.5(4)
N3 Zn2 O4 C38 -104.25(17)
N2 Zn1 O2 C23 -106.86(19)
N1 Zn1 O2 C23 157.69(18)
N1 C13 C8 C7 -114.8(3)
N1 C13 C8 C9 67.8(3)
N1 C20 C15 C16 -179.8(2)
N1 C20 C19 N2 52.3(3)
N1 C20 C19 C18 178.6(2)
N4 Zn2 O4 C38 160.60(15)
N4 C45 C41 N3 47.8(3)
N4 C45 C41 C016 177.2(2)
C47 C48 C49 C53 8.3(3)
C47 C48 C49 C50 -171.18(19)
C48 C47 C46 N4 68.7(3)
C48 C47 C55 C54 2.4(3)
C48 C49 C50 C010 55.1(3)
C48 C49 C50 C011 -65.5(3)
C48 C49 C50 C52 175.4(2)
C53 C49 C50 C010 -124.4(2)
C53 C49 C50 C011 115.0(2)
C53 C49 C50 C52 -4.1(3)
C53 C54 C55 C47 3.9(3)
C53 C54 C56 C58 126.2(3)
C53 C54 C56 C59 -114.6(3)
C53 C54 C56 C57 5.2(3)
C37 C36 C35 C34 0.0(5)
C37 C32 C33 C34 1.1(5)
C49 C53 C54 C55 -4.0(3)
C49 C53 C54 C56 175.3(2)
C5 C4 C9 O1 -173.7(2)
C5 C4 C9 C8 6.5(4)
C5 C4 C31 C3 114.7(3)
C5 C4 C31 C1 -5.1(4)
C5 C4 C31 C2 -124.8(3)
C5 C6 C30 C11 128.0(3)
C5 C6 C30 C10 -112.6(3)
C5 C6 C30 C12 6.9(4)
C7 C6 C30 C11 -52.6(3)
C7 C6 C30 C10 66.7(3)
C7 C6 C30 C12 -173.8(2)
C46 N4 C45 C44 82.6(3)
C46 N4 C45 C41 -144.5(2)
C46 C47 C48 O3 -11.9(3)
C46 C47 C48 C49 166.39(18)
C46 C47 C55 C54 -172.70(19)
C54 C53 C49 C48 -2.2(3)
C54 C53 C49 C50 177.3(2)
C36 C37 C32 C33 -0.1(4)
C36 C37 C38 O4 -94.9(3)
C4 C5 C6 C7 -3.1(4)
C4 C5 C6 C30 176.3(2)
C4 C9 C8 C7 -7.1(4)
C4 C9 C8 C13 170.3(2)
C6 C5 C4 C9 -1.5(4)
C6 C5 C4 C31 178.1(3)
C6 C7 C8 C9 2.4(4)
C6 C7 C8 C13 -175.0(2)
C9 C4 C31 C3 -65.7(3)
C9 C4 C31 C1 174.5(3)
C9 C4 C31 C2 54.8(3)
C31 C4 C9 O1 6.7(4)
C31 C4 C9 C8 -173.1(2)
C13 N1 C20 C15 85.4(3)
C13 N1 C20 C19 -148.1(2)
C55 C47 C48 O3 173.13(18)
C55 C47 C48 C49 -8.6(3)
C55 C47 C46 N4 -116.2(2)
C55 C54 C56 C58 -54.6(3)
C55 C54 C56 C59 64.7(3)
C55 C54 C56 C57 -175.5(2)
C24 C25 C26 C27 0.4(4)
C24 C29 C28 C27 0.5(5)
C32 C37 C36 C35 -0.5(4)
C32 C37 C38 O4 79.2(3)
C32 C33 C34 C35 -1.6(5)
C40 N3 C41 C016 -47.0(3)
C40 N3 C41 C45 80.0(3)
C56 C54 C55 C47 -175.37(19)
C8 C7 C6 C5 2.6(4)
C8 C7 C6 C30 -176.8(2)
C23 C24 C25 C26 175.3(2)
C23 C24 C29 C28 -175.6(3)
C20 N1 C13 C8 56.5(3)
C20 C15 C16 C17 -56.9(3)
C15 C20 C19 N2 179.8(2)
C15 C20 C19 C18 -53.9(3)
C15 C16 C17 C18 59.2(3)
C44 C45 C41 N3 -179.5(2)
C44 C45 C41 C016 -50.0(3)
C44 C43 C42 C016 56.5(3)
C45 N4 C46 C47 61.1(3)
C45 C44 C43 C42 -50.7(3)
C19 C18 C17 C16 -59.6(3)
C19 C20 C15 C16 54.4(3)
C33 C34 C35 C36 1.0(5)
C14 N1 C13 C8 -176.11(19)
C14 N1 C20 C15 -39.1(3)
C14 N1 C20 C19 87.4(3)
C25 C24 C23 O2 -90.0(3)
C25 C24 C29 C28 0.1(4)
C25 C26 C27 C28 0.2(5)
C21 N2 C19 C18 -48.0(3)
C21 N2 C19 C20 76.5(3)
C41 C016 C42 C43 -59.8(3)
C39 N3 C41 C016 73.8(3)
C39 N3 C41 C45 -159.1(2)
C17 C18 C19 N2 -178.8(2)
C17 C18 C19 C20 56.5(3)
C29 C24 C23 O2 85.6(3)
C29 C24 C25 C26 -0.5(4)
C29 C28 C27 C26 -0.6(5)
C38 C37 C36 C35 173.8(3)
C38 C37 C32 C33 -174.2(3)
C22 N2 C19 C18 74.1(3)
C22 N2 C19 C20 -161.4(2)
C43 C44 C45 N4 179.0(2)
C43 C44 C45 C41 47.8(3)
C61 N4 C46 C47 -172.8(2)
C61 N4 C45 C44 -40.5(3)
C61 N4 C45 C41 92.4(3)
C42 C016 C41 N3 -176.0(2)
C42 C016 C41 C45 56.4(3)
